data_2234856
loop_
_publ_author_name
'Ng, Seik Weng'

_publ_section_title
;
 (<i>R</i>)-(3-Carboxy-2-hydroxypropyl)trimethylazanium chloride
;
_journal_coeditor_code XU5512
_journal_issue 5
_journal_name_full 'Acta Crystallographica Section E'
_journal_page_first o1416
_journal_paper_doi 10.1107/S160053681201598X
_journal_volume 68
_journal_year 2012
_chemical_formula_iupac 'C7 H16 N O3 + , Cl-'
_chemical_formula_moiety 'C7 H16 N O3, Cl'
_chemical_formula_sum 'C7 H16 Cl N O3'
_chemical_formula_weight 197.66
_chemical_name_systematic
;
(<i>R</i>)-(3-Carboxy-2-hydroxypropyl)trimethylazanium chloride
;
_space_group_IT_number 19
_symmetry_cell_setting orthorhombic
_symmetry_space_group_name_Hall 'P 2ac 2ab'
_symmetry_space_group_name_H-M 'P 21 21 21'
_atom_sites_solution_hydrogens geom
_atom_sites_solution_primary direct
_atom_sites_solution_secondary difmap
_audit_creation_method SHELXL-97
_cell_angle_alpha 90.00
_cell_angle_beta 90.00
_cell_angle_gamma 90.00
_cell_formula_units_Z 4
_cell_length_a 6.3043(3)
_cell_length_b 11.5256(7)
_cell_length_c 13.4905(8)
_cell_measurement_reflns_used 3837
_cell_measurement_temperature 100(2)
_cell_measurement_theta_max 27.4879
_cell_measurement_theta_min 2.3195
_cell_volume 980.23(10)
_computing_cell_refinement 'CrysAlis PRO (Agilent, 2012)'
_computing_data_collection 'CrysAlis PRO (Agilent, 2012)'
_computing_data_reduction 'CrysAlis PRO (Agilent, 2012)'
_computing_molecular_graphics 'X-SEED (Barbour, 2001)'
_computing_publication_material 'publCIF (Westrip, 2010)'
_computing_structure_refinement 'SHELXL97 (Sheldrick, 2008)'
_computing_structure_solution 'SHELXS97 (Sheldrick, 2008)'
_diffrn_ambient_temperature 100(2)
_diffrn_detector_area_resol_mean 10.4041
_diffrn_measured_fraction_theta_full 1.000
_diffrn_measured_fraction_theta_max 1.000
_diffrn_measurement_device_type 'Agilent Technologies SuperNova Dual diffractometer with Atlas detector'
_diffrn_measurement_method '\w scan'
_diffrn_radiation_monochromator Mirror
_diffrn_radiation_source 'SuperNova (Mo) X-ray Source'
_diffrn_radiation_type MoK\a
_diffrn_radiation_wavelength 0.71073
_diffrn_reflns_av_R_equivalents 0.0326
_diffrn_reflns_av_sigmaI/netI 0.0312
_diffrn_reflns_limit_h_max 8
_diffrn_reflns_limit_h_min -8
_diffrn_reflns_limit_k_max 15
_diffrn_reflns_limit_k_min -12
_diffrn_reflns_limit_l_max 17
_diffrn_reflns_limit_l_min -16
_diffrn_reflns_number 6682
_diffrn_reflns_theta_full 27.53
_diffrn_reflns_theta_max 27.53
_diffrn_reflns_theta_min 2.32
_diffrn_standards_decay_% 0
_diffrn_standards_interval_count 0
_diffrn_standards_interval_time 0
_diffrn_standards_number 0
_exptl_absorpt_coefficient_mu 0.361
_exptl_absorpt_correction_T_max 0.9312
_exptl_absorpt_correction_T_min 0.8689
_exptl_absorpt_correction_type multi-scan
_exptl_absorpt_process_details 'CrysAlis PRO (Agilent, 2012)'
_exptl_crystal_colour colorless
_exptl_crystal_density_diffrn 1.339
_exptl_crystal_density_method 'not measured'
_exptl_crystal_description prism
_exptl_crystal_F_000 424
_exptl_crystal_size_max 0.40
_exptl_crystal_size_mid 0.30
_exptl_crystal_size_min 0.20
_refine_diff_density_max 0.277
_refine_diff_density_min -0.189
_refine_ls_abs_structure_details 'Flack (1983), 926 Friedel pairs'
_refine_ls_abs_structure_Flack 0.01(5)
_refine_ls_extinction_method none
_refine_ls_goodness_of_fit_ref 1.091
_refine_ls_hydrogen_treatment mixed
_refine_ls_matrix_type full
_refine_ls_number_parameters 117
_refine_ls_number_reflns 2251
_refine_ls_number_restraints 2
_refine_ls_restrained_S_all 1.091
_refine_ls_R_factor_all 0.0286
_refine_ls_R_factor_gt 0.0273
_refine_ls_shift/su_max 0.001
_refine_ls_shift/su_mean 0.001
_refine_ls_structure_factor_coef Fsqd
_refine_ls_weighting_details 'calc w=1/[\s^2^(Fo^2^)+(0.0381P)^2^+0.1290P] where P=(Fo^2^+2Fc^2^)/3'
_refine_ls_weighting_scheme calc
_refine_ls_wR_factor_gt 0.0707
_refine_ls_wR_factor_ref 0.0719
_reflns_number_gt 2191
_reflns_number_total 2251
_reflns_threshold_expression I>2\s(I)
_cod_data_source_file xu5512.cif
_cod_data_source_block I
_cod_database_code 2234856
_cod_database_fobs_code 2234856

loop_
_symmetry_equiv_pos_as_xyz
'x, y, z'
'-x+1/2, -y, z+1/2'
'-x, y+1/2, -z+1/2'
'x+1/2, -y+1/2, -z'

loop_
_atom_site_type_symbol
_atom_site_label
_atom_site_fract_x
_atom_site_fract_y
_atom_site_fract_z
_atom_site_U_iso_or_equiv
_atom_site_adp_type
_atom_site_calc_flag
_atom_site_refinement_flags
_atom_site_occupancy
_atom_site_symmetry_multiplicity
Cl Cl1 0.16829(6) -0.02923(3) 1.11989(3) 0.01599(10) Uani d . 1 1
O O1 0.11377(16) 0.20168(9) 1.01683(8) 0.0153(2) Uani d D 1 1
H H1 0.123(3) 0.1372(11) 1.0468(14) 0.032(6) Uiso d D 1 1
O O2 0.09374(17) 0.09692(9) 0.87751(9) 0.0164(2) Uani d . 1 1
O O3 0.03544(17) 0.23605(10) 0.69856(8) 0.0146(2) Uani d D 1 1
H H3 0.066(4) 0.1658(10) 0.6948(18) 0.047(7) Uiso d D 1 1
N N1 0.38932(18) 0.40990(10) 0.62406(10) 0.0107(2) Uani d . 1 1
C C1 0.1083(2) 0.19013(12) 0.91830(11) 0.0113(3) Uani d . 1 1
C C2 0.1258(2) 0.30406(12) 0.86490(11) 0.0120(3) Uani d . 1 1
H H2A 0.2287 0.3542 0.9001 0.014 Uiso calc R 1 1
H H2B -0.0138 0.3435 0.8659 0.014 Uiso calc R 1 1
C C3 0.1976(2) 0.28843(12) 0.75711(10) 0.0103(3) Uani d . 1 1
H H3A 0.3279 0.2390 0.7552 0.012 Uiso calc R 1 1
C C4 0.2485(2) 0.40787(13) 0.71538(11) 0.0109(3) Uani d . 1 1
H H4A 0.1132 0.4470 0.6989 0.013 Uiso calc R 1 1
H H4B 0.3182 0.4540 0.7680 0.013 Uiso calc R 1 1
C C5 0.6024(2) 0.35642(13) 0.64467(12) 0.0151(3) Uani d . 1 1
H H5A 0.6887 0.3582 0.5843 0.023 Uiso calc R 1 1
H H5B 0.5834 0.2758 0.6661 0.023 Uiso calc R 1 1
H H5C 0.6741 0.4003 0.6971 0.023 Uiso calc R 1 1
C C6 0.2902(3) 0.35091(15) 0.53684(11) 0.0198(4) Uani d . 1 1
H H6A 0.3867 0.3552 0.4800 0.030 Uiso calc R 1 1
H H6B 0.1563 0.3895 0.5203 0.030 Uiso calc R 1 1
H H6C 0.2628 0.2694 0.5531 0.030 Uiso calc R 1 1
C C7 0.4241(3) 0.53502(13) 0.59814(12) 0.0187(3) Uani d . 1 1
H H7A 0.5126 0.5402 0.5386 0.028 Uiso calc R 1 1
H H7B 0.4954 0.5742 0.6533 0.028 Uiso calc R 1 1
H H7C 0.2871 0.5723 0.5856 0.028 Uiso calc R 1 1

loop_
_atom_site_aniso_label
_atom_site_aniso_U_11
_atom_site_aniso_U_22
_atom_site_aniso_U_33
_atom_site_aniso_U_12
_atom_site_aniso_U_13
_atom_site_aniso_U_23
Cl1 0.02265(18) 0.01262(16) 0.01271(18) 0.00108(14) 0.00145(14) 0.00228(14)
O1 0.0237(6) 0.0118(5) 0.0104(5) 0.0005(5) 0.0008(4) 0.0021(4)
O2 0.0218(5) 0.0124(5) 0.0150(5) -0.0037(4) -0.0005(5) -0.0013(4)
O3 0.0161(5) 0.0142(5) 0.0135(6) -0.0021(5) -0.0049(4) -0.0009(4)
N1 0.0103(6) 0.0117(5) 0.0102(6) 0.0002(5) 0.0010(5) 0.0014(5)
C1 0.0073(6) 0.0149(7) 0.0118(7) 0.0007(6) 0.0006(5) 0.0008(6)
C2 0.0126(7) 0.0121(6) 0.0112(7) 0.0013(6) 0.0002(5) 0.0003(5)
C3 0.0095(6) 0.0109(6) 0.0106(7) 0.0008(5) -0.0011(5) 0.0004(6)
C4 0.0114(6) 0.0115(6) 0.0099(7) 0.0010(6) 0.0024(5) 0.0004(6)
C5 0.0118(7) 0.0180(7) 0.0155(8) 0.0044(6) 0.0011(6) 0.0008(6)
C6 0.0210(8) 0.0305(9) 0.0081(8) -0.0080(7) -0.0022(6) -0.0002(6)
C7 0.0167(7) 0.0134(7) 0.0260(9) -0.0003(7) 0.0062(6) 0.0078(7)

loop_
_atom_type_symbol
_atom_type_description
_atom_type_scat_dispersion_real
_atom_type_scat_dispersion_imag
_atom_type_scat_source
C C 0.0033 0.0016 'International Tables Vol C Tables 4.2.6.8 and 6.1.1.4'
H H 0.0000 0.0000 'International Tables Vol C Tables 4.2.6.8 and 6.1.1.4'
N N 0.0061 0.0033 'International Tables Vol C Tables 4.2.6.8 and 6.1.1.4'
O O 0.0106 0.0060 'International Tables Vol C Tables 4.2.6.8 and 6.1.1.4'
Cl Cl 0.1484 0.1585 'International Tables Vol C Tables 4.2.6.8 and 6.1.1.4'

loop_
_geom_angle_atom_site_label_1
_geom_angle_atom_site_label_2
_geom_angle_atom_site_label_3
_geom_angle
C1 O1 H1 112.9(14)
C3 O3 H3 106.3(18)
C6 N1 C7 108.35(12)
C6 N1 C5 109.41(12)
C7 N1 C5 107.84(12)
C6 N1 C4 112.76(11)
C7 N1 C4 106.82(11)
C5 N1 C4 111.47(11)
O2 C1 O1 122.86(14)
O2 C1 C2 124.29(14)
O1 C1 C2 112.83(12)
C1 C2 C3 111.95(11)
C1 C2 H2A 109.2
C3 C2 H2A 109.2
C1 C2 H2B 109.2
C3 C2 H2B 109.2
H2A C2 H2B 107.9
O3 C3 C4 109.21(11)
O3 C3 C2 111.29(11)
C4 C3 C2 107.87(11)
O3 C3 H3A 109.5
C4 C3 H3A 109.5
C2 C3 H3A 109.5
N1 C4 C3 115.93(12)
N1 C4 H4A 108.3
C3 C4 H4A 108.3
N1 C4 H4B 108.3
C3 C4 H4B 108.3
H4A C4 H4B 107.4
N1 C5 H5A 109.5
N1 C5 H5B 109.5
H5A C5 H5B 109.5
N1 C5 H5C 109.5
H5A C5 H5C 109.5
H5B C5 H5C 109.5
N1 C6 H6A 109.5
N1 C6 H6B 109.5
H6A C6 H6B 109.5
N1 C6 H6C 109.5
H6A C6 H6C 109.5
H6B C6 H6C 109.5
N1 C7 H7A 109.5
N1 C7 H7B 109.5
H7A C7 H7B 109.5
N1 C7 H7C 109.5
H7A C7 H7C 109.5
H7B C7 H7C 109.5

loop_
_geom_bond_atom_site_label_1
_geom_bond_atom_site_label_2
_geom_bond_distance
O1 C1 1.3363(18)
O1 H1 0.848(9)
O2 C1 1.2105(18)
O3 C3 1.4262(18)
O3 H3 0.833(9)
N1 C6 1.4956(19)
N1 C7 1.5000(19)
N1 C5 1.5042(18)
N1 C4 1.5188(18)
C1 C2 1.5018(19)
C2 C3 1.534(2)
C2 H2A 0.9900
C2 H2B 0.9900
C3 C4 1.521(2)
C3 H3A 1.0000
C4 H4A 0.9900
C4 H4B 0.9900
C5 H5A 0.9800
C5 H5B 0.9800
C5 H5C 0.9800
C6 H6A 0.9800
C6 H6B 0.9800
C6 H6C 0.9800
C7 H7A 0.9800
C7 H7B 0.9800
C7 H7C 0.9800

loop_
_geom_hbond_atom_site_label_D
_geom_hbond_atom_site_label_H
_geom_hbond_atom_site_label_A
_geom_hbond_site_symmetry_A
_geom_hbond_distance_DH
_geom_hbond_distance_HA
_geom_hbond_distance_DA
_geom_hbond_angle_DHA
O1 H1 Cl1 . 0.850(10) 2.180(10) 3.0220(10) 176(2)
O3 H3 Cl1 2_554 0.830(10) 2.51(2) 3.2090(10) 142(2)

loop_
_geom_torsion_atom_site_label_1
_geom_torsion_atom_site_label_2
_geom_torsion_atom_site_label_3
_geom_torsion_atom_site_label_4
_geom_torsion
O2 C1 C2 C3 -19.23(19)
O1 C1 C2 C3 159.77(12)
C1 C2 C3 O3 70.19(14)
C1 C2 C3 C4 -170.02(12)
C6 N1 C4 C3 62.93(16)
C7 N1 C4 C3 -178.16(13)
C5 N1 C4 C3 -60.59(16)
O3 C3 C4 N1 -78.63(15)
C2 C3 C4 N1 160.28(11)

loop_
_cod_related_entry_id
_cod_related_entry_database
_cod_related_entry_code
1 ChemSpider 571006
